data_7214242
loop_
_publ_author_name
'Jobb\'agy, Csaba'
'Moln\'ar, Mikl\'os'
'Baranyai, P\'eter'
'Hamza, Andrea'
'P\'alink\'as, G\'abor'
'De\'ak, Andrea'

_publ_section_title
;
 A stimuli-responsive double-stranded digold(i) helicate
;
_journal_issue 15
_journal_name_full CrystEngComm
_journal_page_first 3192
_journal_paper_doi 10.1039/c3ce42474j
_journal_volume 16
_journal_year 2014
_chemical_formula_moiety 'C78 H64 Au2 O2 P4,  0.47(C2 H4 Cl4), 2(N O3),  3.76(C H2 Cl2)'
_chemical_formula_sum 'C82.69 H73.38 Au2 Cl9.38 N2 O8 P4'
_chemical_formula_weight 2073.64
_chemical_name_systematic
;
 ?
;
_space_group_IT_number 15
_symmetry_cell_setting monoclinic
_symmetry_space_group_name_Hall '-C 2yc'
_symmetry_space_group_name_H-M 'C 1 2/c 1'
_atom_sites_solution_hydrogens geom
_atom_sites_solution_primary direct
_atom_sites_solution_secondary difmap
_audit_creation_method SHELXL-97
_cell_angle_alpha 90.00
_cell_angle_beta 121.566(8)
_cell_angle_gamma 90.00
_cell_formula_units_Z 4
_cell_length_a 28.247(5)
_cell_length_b 18.297(4)
_cell_length_c 18.992(4)
_cell_measurement_reflns_used 50307
_cell_measurement_temperature 113(2)
_cell_measurement_theta_max 25.02
_cell_measurement_theta_min 2.98
_cell_volume 8363(3)
_computing_cell_refinement 'CrystalClear (Rigaku/MSC Inc., 2005)'
_computing_data_collection 'CrystalClear (Rigaku/MSC Inc., 2005)'
_computing_data_reduction 'CrystalClear (Rigaku/MSC Inc., 2005)'
_computing_molecular_graphics 'PLATON (Spek, 2003)'
_computing_publication_material 'WinGX (Farrugia, 1999), PLATON (Spek, 2003)'
_computing_structure_refinement 'SHELXL-97 (Sheldrick, 1997)'
_computing_structure_solution 'SIR92 (Altomare <i>et al.</i>, 1994)'
_diffrn_ambient_temperature 113(2)
_diffrn_measured_fraction_theta_full 0.998
_diffrn_measured_fraction_theta_max 0.998
_diffrn_measurement_device_type 'R Axis Rapid'
_diffrn_measurement_method 'phi and omega scans'
_diffrn_radiation_monochromator graphite
_diffrn_radiation_source 'fine-focus sealed tube'
_diffrn_radiation_type MoK\a
_diffrn_radiation_wavelength 0.71073
_diffrn_reflns_av_R_equivalents 0.0000
_diffrn_reflns_av_sigmaI/netI 0.2614
_diffrn_reflns_limit_h_max 33
_diffrn_reflns_limit_h_min -28
_diffrn_reflns_limit_k_max 21
_diffrn_reflns_limit_k_min 0
_diffrn_reflns_limit_l_max 0
_diffrn_reflns_limit_l_min -22
_diffrn_reflns_number 7367
_diffrn_reflns_theta_full 25.02
_diffrn_reflns_theta_max 25.02
_diffrn_reflns_theta_min 2.98
_exptl_absorpt_coefficient_mu 3.936
_exptl_absorpt_correction_T_max 0.3948
_exptl_absorpt_correction_T_min 0.1873
_exptl_absorpt_correction_type multi-scan
_exptl_absorpt_process_details 'CrystalClear (Rigaku/MSC, 2005)'
_exptl_crystal_colour colorless
_exptl_crystal_density_diffrn 1.647
_exptl_crystal_density_method 'not measured'
_exptl_crystal_description block
_exptl_crystal_F_000 4100.3
_exptl_crystal_size_max 0.64
_exptl_crystal_size_mid 0.58
_exptl_crystal_size_min 0.29
_refine_diff_density_max 1.779
_refine_diff_density_min -1.013
_refine_diff_density_rms 0.129
_refine_ls_extinction_method none
_refine_ls_goodness_of_fit_ref 0.718
_refine_ls_hydrogen_treatment constr
_refine_ls_matrix_type full
_refine_ls_number_parameters 497
_refine_ls_number_reflns 7367
_refine_ls_number_restraints 3
_refine_ls_restrained_S_all 0.735
_refine_ls_R_factor_all 0.0702
_refine_ls_R_factor_gt 0.0403
_refine_ls_shift/su_max 0.003
_refine_ls_shift/su_mean 0.000
_refine_ls_structure_factor_coef Fsqd
_refine_ls_weighting_details 'calc w=1/[\s^2^(Fo^2^)+(0.0000P)^2^+0.0000P] where P=(Fo^2^+2Fc^2^)/3'
_refine_ls_weighting_scheme calc
_refine_ls_wR_factor_gt 0.0617
_refine_ls_wR_factor_ref 0.0790
_reflns_number_gt 2804
_reflns_number_total 7367
_reflns_threshold_expression >2sigma(I)
_cod_data_source_file c3ce42474j2.cif
_cod_data_source_block IIG
_cod_original_sg_symbol_H-M 'C 2/c'
_cod_database_code 7214242

loop_
_symmetry_equiv_pos_as_xyz
'x, y, z'
'-x, y, -z+1/2'
'x+1/2, y+1/2, z'
'-x+1/2, y+1/2, -z+1/2'
'-x, -y, -z'
'x, -y, z-1/2'
'-x+1/2, -y+1/2, -z'
'x+1/2, -y+1/2, z-1/2'

loop_
_atom_site_label
_atom_site_type_symbol
_atom_site_fract_x
_atom_site_fract_y
_atom_site_fract_z
_atom_site_U_iso_or_equiv
_atom_site_adp_type
_atom_site_occupancy
_atom_site_symmetry_multiplicity
_atom_site_calc_flag
_atom_site_refinement_flags
Au1 Au 1.056986(12) 0.229439(19) 0.772813(19) 0.02051(10) Uani 1 1 d .
P1 P 0.91491(7) 0.15954(11) 0.60871(12) 0.0219(4) Uani 1 1 d .
P2 P 1.05751(8) 0.31722(11) 0.68424(12) 0.0211(4) Uani 1 1 d .
O1 O 0.9355(2) 0.3017(3) 0.5574(3) 0.0237(12) Uani 1 1 d .
C1 C 0.8639(3) 0.2167(4) 0.5254(5) 0.0237(17) Uani 1 1 d .
C2 C 0.8071(3) 0.1982(5) 0.4801(5) 0.0256(18) Uani 1 1 d .
H2 H 0.7954 0.1519 0.4882 0.031 Uiso 1 1 calc R
C3 C 0.7683(3) 0.2465(4) 0.4243(5) 0.030(2) Uani 1 1 d .
H3 H 0.7303 0.2328 0.3939 0.036 Uiso 1 1 calc R
C4 C 0.7834(3) 0.3129(6) 0.4119(5) 0.038(2) Uani 1 1 d .
H4 H 0.7557 0.3452 0.3728 0.046 Uiso 1 1 calc R
C5 C 0.8404(3) 0.3358(4) 0.4568(5) 0.0227(17) Uani 1 1 d .
C6 C 0.8609(3) 0.4096(4) 0.4449(4) 0.0231(17) Uani 1 1 d .
C7 C 0.9127(3) 0.4299(5) 0.5268(5) 0.033(2) Uani 1 1 d .
C8 C 0.9284(3) 0.5008(5) 0.5542(6) 0.038(2) Uani 1 1 d .
H8 H 0.9030 0.5395 0.5257 0.045 Uiso 1 1 calc R
C9 C 0.9795(4) 0.5166(5) 0.6210(6) 0.043(2) Uani 1 1 d .
H9 H 0.9888 0.5658 0.6392 0.052 Uiso 1 1 calc R
C10 C 1.0188(4) 0.4606(5) 0.6635(6) 0.036(2) Uani 1 1 d .
H10 H 1.0550 0.4723 0.7084 0.043 Uiso 1 1 calc R
C11 C 1.0043(3) 0.3879(5) 0.6394(5) 0.030(2) Uani 1 1 d .
C12 C 0.9508(3) 0.3734(4) 0.5752(5) 0.0231(18) Uani 1 1 d .
C13 C 0.8790(3) 0.2856(5) 0.5125(5) 0.0255(18) Uani 1 1 d .
C14 C 0.8785(4) 0.3983(6) 0.3806(5) 0.043(2) Uani 1 1 d .
H14A H 0.8960 0.4430 0.3765 0.064 Uiso 1 1 calc R
H14B H 0.8456 0.3871 0.3265 0.064 Uiso 1 1 calc R
H14C H 0.9050 0.3577 0.3982 0.064 Uiso 1 1 calc R
C15 C 0.8156(3) 0.4699(4) 0.4128(5) 0.030(2) Uani 1 1 d .
H15A H 0.8020 0.4746 0.4507 0.044 Uiso 1 1 calc R
H15B H 0.7846 0.4567 0.3577 0.044 Uiso 1 1 calc R
H15C H 0.8315 0.5166 0.4098 0.044 Uiso 1 1 calc R
C1A C 0.9652(3) 0.1308(4) 0.5824(5) 0.0275(18) Uani 1 1 d .
C2A C 0.9561(3) 0.1457(5) 0.5046(5) 0.0290(19) Uani 1 1 d .
H2A H 0.9251 0.1743 0.4664 0.035 Uiso 1 1 calc R
C3A C 0.9937(4) 0.1179(5) 0.4828(6) 0.036(2) Uani 1 1 d .
H3A H 0.9882 0.1280 0.4299 0.043 Uiso 1 1 calc R
C4A C 1.0384(4) 0.0760(5) 0.5392(6) 0.039(2) Uani 1 1 d .
H4A H 1.0633 0.0566 0.5245 0.047 Uiso 1 1 calc R
C5A C 1.0471(4) 0.0620(5) 0.6168(6) 0.042(3) Uani 1 1 d .
H5A H 1.0784 0.0337 0.6550 0.050 Uiso 1 1 calc R
C6A C 1.0111(3) 0.0883(5) 0.6399(6) 0.031(2) Uani 1 1 d .
H6A H 1.0172 0.0780 0.6931 0.037 Uiso 1 1 calc R
C1B C 0.8796(3) 0.0761(4) 0.6042(5) 0.0205(17) Uani 1 1 d .
C2B C 0.8672(3) 0.0244(5) 0.5426(5) 0.031(2) Uani 1 1 d .
H2B H 0.8781 0.0333 0.5037 0.037 Uiso 1 1 calc R
C3B C 0.8396(3) -0.0393(5) 0.5376(6) 0.040(2) Uani 1 1 d .
H3B H 0.8318 -0.0744 0.4960 0.048 Uiso 1 1 calc R
C4B C 0.8229(3) -0.0517(5) 0.5952(6) 0.040(2) Uani 1 1 d .
H4B H 0.8029 -0.0948 0.5910 0.048 Uiso 1 1 calc R
C5B C 0.8355(3) -0.0019(5) 0.6576(6) 0.038(2) Uani 1 1 d .
H5B H 0.8260 -0.0121 0.6977 0.046 Uiso 1 1 calc R
C6B C 0.8631(3) 0.0654(5) 0.6615(5) 0.0293(19) Uani 1 1 d .
H6B H 0.8699 0.1016 0.7016 0.035 Uiso 1 1 calc R
C1C C 1.0651(3) 0.2864(4) 0.6001(5) 0.0272(19) Uani 1 1 d .
C2C C 1.0385(4) 0.3134(4) 0.5214(5) 0.033(2) Uani 1 1 d .
H2C H 1.0113 0.3504 0.5074 0.040 Uiso 1 1 calc R
C3C C 1.0481(4) 0.2909(5) 0.4613(5) 0.039(2) Uani 1 1 d .
H3C H 1.0266 0.3093 0.4065 0.047 Uiso 1 1 calc R
C4C C 1.0903(4) 0.2404(6) 0.4824(6) 0.049(3) Uani 1 1 d .
H4C H 1.0987 0.2244 0.4426 0.059 Uiso 1 1 calc R
C5C C 1.1206(4) 0.2132(5) 0.5650(6) 0.045(2) Uani 1 1 d .
H5C H 1.1509 0.1809 0.5813 0.054 Uiso 1 1 calc R
C6C C 1.1065(3) 0.2327(6) 0.6201(5) 0.040(2) Uani 1 1 d .
H6C H 1.1246 0.2103 0.6731 0.048 Uiso 1 1 calc R
C1D C 1.1223(3) 0.3683(4) 0.7507(5) 0.030(2) Uani 1 1 d .
C2D C 1.1531(3) 0.3966(5) 0.7209(5) 0.035(2) Uani 1 1 d .
H2D H 1.1416 0.3896 0.6646 0.042 Uiso 1 1 calc R
C3D C 1.2014(3) 0.4357(6) 0.7733(6) 0.041(2) Uani 1 1 d .
H3D H 1.2240 0.4523 0.7533 0.050 Uiso 1 1 calc R
C4D C 1.2167(3) 0.4505(5) 0.8529(5) 0.035(2) Uani 1 1 d .
H4D H 1.2482 0.4803 0.8864 0.042 Uiso 1 1 calc R
C5D C 1.1857(4) 0.4215(5) 0.8857(6) 0.044(2) Uani 1 1 d .
H5D H 1.1977 0.4287 0.9422 0.053 Uiso 1 1 calc R
C6D C 1.1381(4) 0.3830(5) 0.8346(5) 0.037(2) Uani 1 1 d .
H6D H 1.1156 0.3659 0.8547 0.045 Uiso 1 1 calc R
N1 N 0.7973(3) 0.0785(4) 0.8113(4) 0.0355(18) Uani 1 1 d .
O2 O 0.7624(3) 0.1018(4) 0.8269(5) 0.061(2) Uani 1 1 d .
O3 O 0.8070(3) 0.1109(4) 0.7618(4) 0.0536(19) Uani 1 1 d .
O4 O 0.8219(3) 0.0202(5) 0.8425(5) 0.060(2) Uani 1 1 d .
C16 C 0.6614(5) 0.1458(8) 0.8418(8) 0.067(3) Uani 1 1 d .
H16A H 0.6795 0.1091 0.8253 0.081 Uiso 1 1 calc R
H16B H 0.6675 0.1947 0.8256 0.081 Uiso 1 1 calc R
Cl1 Cl 0.59076(19) 0.1281(3) 0.7920(3) 0.1193(17) Uani 1 1 d .
Cl2 Cl 0.6902(2) 0.1427(5) 0.9472(2) 0.168(3) Uani 1 1 d .
C17 C 0.7322(5) 0.2884(13) 0.7675(11) 0.107(8) Uani 0.881(12) 1 d P
H17A H 0.7424 0.2361 0.7720 0.128 Uiso 0.881(12) 1 calc PR
H17B H 0.7471 0.3135 0.7371 0.128 Uiso 0.881(12) 1 calc PR
Cl3 Cl 0.75890(19) 0.3201(3) 0.8527(3) 0.097(2) Uani 0.881(12) 1 d P
Cl4 Cl 0.6550(3) 0.2964(3) 0.7070(3) 0.143(3) Uani 0.881(12) 1 d P
C18 C 1.0517(17) 0.1141(12) 0.249(3) 0.163(5) Uani 0.465(11) 1 d PD
H18A H 1.0341 0.1005 0.1897 0.195 Uiso 0.465(11) 1 calc PR
H18B H 1.0917 0.1017 0.2774 0.195 Uiso 0.465(11) 1 calc PR
Cl5 Cl 1.0235(7) 0.0727(7) 0.2887(7) 0.163(5) Uani 0.465(11) 1 d PD
Cl6 Cl 1.0436(7) 0.2028(6) 0.2575(7) 0.163(5) Uani 0.465(11) 1 d PD

loop_
_atom_site_aniso_label
_atom_site_aniso_U_11
_atom_site_aniso_U_22
_atom_site_aniso_U_33
_atom_site_aniso_U_23
_atom_site_aniso_U_13
_atom_site_aniso_U_12
Au1 0.01710(12) 0.02176(14) 0.01847(13) 0.00222(14) 0.00639(9) 0.00058(13)
P1 0.0177(9) 0.0224(11) 0.0201(10) 0.0002(8) 0.0060(8) 0.0021(8)
P2 0.0175(9) 0.0212(11) 0.0206(10) 0.0044(8) 0.0072(8) 0.0006(7)
O1 0.019(3) 0.023(3) 0.025(3) 0.002(2) 0.009(2) 0.004(2)
C1 0.019(3) 0.023(5) 0.024(4) -0.007(3) 0.008(3) 0.000(3)
C2 0.020(4) 0.034(5) 0.019(4) 0.000(3) 0.007(3) 0.003(3)
C3 0.023(4) 0.035(6) 0.028(4) 0.005(3) 0.010(3) -0.001(3)
C4 0.018(4) 0.066(7) 0.030(5) 0.025(4) 0.011(4) 0.020(4)
C5 0.023(4) 0.021(4) 0.024(4) 0.007(3) 0.012(3) 0.009(3)
C6 0.025(4) 0.022(4) 0.017(4) 0.006(3) 0.007(3) 0.007(3)
C7 0.019(4) 0.051(6) 0.025(4) 0.013(4) 0.009(3) 0.001(4)
C8 0.030(4) 0.025(5) 0.045(6) 0.003(4) 0.010(4) 0.007(4)
C9 0.051(6) 0.022(5) 0.051(6) 0.006(4) 0.023(5) 0.004(4)
C10 0.030(4) 0.034(5) 0.032(5) -0.005(4) 0.009(4) -0.010(4)
C11 0.015(4) 0.046(6) 0.024(4) 0.010(4) 0.007(3) -0.002(4)
C12 0.015(4) 0.025(5) 0.030(4) -0.001(3) 0.012(3) 0.001(3)
C13 0.023(4) 0.036(5) 0.023(4) 0.006(4) 0.016(3) 0.005(3)
C14 0.038(5) 0.062(7) 0.030(5) 0.004(4) 0.019(4) 0.008(4)
C15 0.028(4) 0.023(4) 0.030(4) 0.014(3) 0.010(3) 0.009(3)
C1A 0.029(4) 0.022(5) 0.034(5) -0.002(4) 0.019(4) 0.003(3)
C2A 0.030(4) 0.033(5) 0.028(4) 0.000(4) 0.019(4) 0.004(4)
C3A 0.046(5) 0.036(5) 0.040(5) 0.000(4) 0.032(4) 0.007(4)
C4A 0.031(4) 0.040(5) 0.054(6) -0.017(5) 0.027(4) -0.006(4)
C5A 0.027(4) 0.033(5) 0.051(6) -0.020(4) 0.010(4) 0.002(4)
C6A 0.022(4) 0.026(5) 0.032(5) -0.006(4) 0.006(4) 0.001(3)
C1B 0.008(3) 0.017(4) 0.030(4) 0.000(3) 0.007(3) -0.003(3)
C2B 0.027(4) 0.037(5) 0.023(4) -0.003(3) 0.009(3) -0.005(3)
C3B 0.036(5) 0.029(5) 0.036(5) -0.003(4) 0.007(4) -0.008(4)
C4B 0.031(4) 0.028(5) 0.052(6) 0.007(4) 0.016(4) -0.008(4)
C5B 0.032(4) 0.044(6) 0.041(5) -0.010(4) 0.021(4) -0.012(4)
C6B 0.021(4) 0.032(5) 0.030(5) 0.011(4) 0.010(4) -0.002(3)
C1C 0.031(4) 0.033(5) 0.019(4) 0.003(3) 0.014(3) -0.005(4)
C2C 0.042(5) 0.014(4) 0.035(5) 0.006(3) 0.014(4) 0.007(3)
C3C 0.046(5) 0.044(6) 0.029(4) 0.003(4) 0.022(4) -0.002(4)
C4C 0.061(6) 0.062(7) 0.045(5) 0.007(5) 0.042(5) 0.004(5)
C5C 0.045(5) 0.031(6) 0.057(6) 0.006(4) 0.027(5) 0.015(4)
C6C 0.035(4) 0.044(5) 0.037(4) 0.006(5) 0.017(4) 0.007(5)
C1D 0.021(4) 0.029(5) 0.019(4) 0.012(3) -0.004(3) -0.001(3)
C2D 0.025(4) 0.044(5) 0.031(5) 0.000(4) 0.012(4) -0.015(4)
C3D 0.028(4) 0.054(6) 0.047(6) 0.001(5) 0.023(4) -0.014(4)
C4D 0.023(4) 0.037(5) 0.030(5) 0.012(4) 0.003(4) -0.001(4)
C5D 0.056(6) 0.021(5) 0.043(5) -0.012(4) 0.018(5) -0.006(4)
C6D 0.029(5) 0.048(6) 0.027(5) 0.005(4) 0.010(4) 0.005(4)
N1 0.037(4) 0.030(4) 0.027(4) 0.004(3) 0.009(3) -0.011(4)
O2 0.062(5) 0.048(5) 0.086(6) 0.004(4) 0.048(4) -0.006(4)
O3 0.054(4) 0.065(5) 0.032(4) 0.010(3) 0.016(3) -0.017(4)
O4 0.043(4) 0.068(5) 0.069(5) 0.015(4) 0.030(4) -0.007(4)
C16 0.061(7) 0.078(9) 0.072(8) 0.014(7) 0.041(6) 0.009(6)
Cl1 0.100(3) 0.168(5) 0.105(3) -0.043(3) 0.064(3) -0.057(3)
Cl2 0.104(3) 0.320(9) 0.057(2) -0.012(4) 0.026(2) 0.084(4)
C17 0.042(7) 0.18(2) 0.115(13) 0.087(15) 0.052(8) 0.045(10)
Cl3 0.081(3) 0.126(4) 0.104(4) -0.041(3) 0.062(3) 0.003(2)
Cl4 0.166(5) 0.098(4) 0.060(3) 0.007(2) -0.014(3) -0.012(3)
C18 0.194(10) 0.123(7) 0.101(6) -0.021(5) 0.028(6) -0.030(6)
Cl5 0.194(10) 0.123(7) 0.101(6) -0.021(5) 0.028(6) -0.030(6)
Cl6 0.194(10) 0.123(7) 0.101(6) -0.021(5) 0.028(6) -0.030(6)

loop_
_atom_type_symbol
_atom_type_description
_atom_type_scat_dispersion_real
_atom_type_scat_dispersion_imag
_atom_type_scat_source
C C 0.0033 0.0016 'International Tables Vol C Tables 4.2.6.8 and 6.1.1.4'
H H 0.0000 0.0000 'International Tables Vol C Tables 4.2.6.8 and 6.1.1.4'
Au Au -2.0133 8.8022 'International Tables Vol C Tables 4.2.6.8 and 6.1.1.4'
Cl Cl 0.1484 0.1585 'International Tables Vol C Tables 4.2.6.8 and 6.1.1.4'
N N 0.0061 0.0033 'International Tables Vol C Tables 4.2.6.8 and 6.1.1.4'
O O 0.0106 0.0060 'International Tables Vol C Tables 4.2.6.8 and 6.1.1.4'
P P 0.1023 0.0942 'International Tables Vol C Tables 4.2.6.8 and 6.1.1.4'

loop_
_geom_angle_atom_site_label_1
_geom_angle_atom_site_label_2
_geom_angle_atom_site_label_3
_geom_angle
_geom_angle_site_symmetry_1
_geom_angle_site_symmetry_3
P2 Au1 P1 160.85(6) . 2_756
P2 Au1 Au1 102.27(5) . 2_756
P1 Au1 Au1 93.03(5) 2_756 2_756
C1B P1 C1A 103.6(4) . .
C1B P1 C1 106.2(3) . .
C1A P1 C1 107.9(4) . .
C1B P1 Au1 114.2(3) . 2_756
C1A P1 Au1 120.3(3) . 2_756
C1 P1 Au1 103.8(2) . 2_756
C1C P2 C11 105.0(4) . .
C1C P2 C1D 103.2(4) . .
C11 P2 C1D 103.9(4) . .
C1C P2 Au1 118.1(3) . .
C11 P2 Au1 120.8(3) . .
C1D P2 Au1 103.6(3) . .
C12 O1 C13 117.8(6) . .
C13 C1 C2 117.8(7) . .
C13 C1 P1 119.9(5) . .
C2 C1 P1 121.8(6) . .
C3 C2 C1 120.7(8) . .
C3 C2 H2 119.7 . .
C1 C2 H2 119.7 . .
C4 C3 C2 121.2(8) . .
C4 C3 H3 119.4 . .
C2 C3 H3 119.4 . .
C3 C4 C5 121.1(7) . .
C3 C4 H4 119.4 . .
C5 C4 H4 119.4 . .
C13 C5 C4 116.6(7) . .
C13 C5 C6 119.1(6) . .
C4 C5 C6 124.2(7) . .
C7 C6 C5 107.4(6) . .
C7 C6 C15 112.4(7) . .
C5 C6 C15 112.8(6) . .
C7 C6 C14 107.7(7) . .
C5 C6 C14 107.4(7) . .
C15 C6 C14 108.9(6) . .
C8 C7 C12 116.8(7) . .
C8 C7 C6 124.2(7) . .
C12 C7 C6 118.7(7) . .
C9 C8 C7 121.7(8) . .
C9 C8 H8 119.2 . .
C7 C8 H8 119.2 . .
C8 C9 C10 120.6(9) . .
C8 C9 H9 119.7 . .
C10 C9 H9 119.7 . .
C11 C10 C9 119.7(8) . .
C11 C10 H10 120.1 . .
C9 C10 H10 120.1 . .
C12 C11 C10 118.0(8) . .
C12 C11 P2 122.0(7) . .
C10 C11 P2 119.6(6) . .
O1 C12 C11 117.4(7) . .
O1 C12 C7 120.1(6) . .
C11 C12 C7 122.5(8) . .
O1 C13 C5 121.1(7) . .
O1 C13 C1 116.3(6) . .
C5 C13 C1 122.6(7) . .
C6 C14 H14A 109.5 . .
C6 C14 H14B 109.5 . .
H14A C14 H14B 109.5 . .
C6 C14 H14C 109.5 . .
H14A C14 H14C 109.5 . .
H14B C14 H14C 109.5 . .
C6 C15 H15A 109.5 . .
C6 C15 H15B 109.5 . .
H15A C15 H15B 109.5 . .
C6 C15 H15C 109.5 . .
H15A C15 H15C 109.5 . .
H15B C15 H15C 109.5 . .
C2A C1A C6A 120.9(8) . .
C2A C1A P1 120.1(6) . .
C6A C1A P1 118.8(7) . .
C1A C2A C3A 119.4(8) . .
C1A C2A H2A 120.3 . .
C3A C2A H2A 120.3 . .
C4A C3A C2A 119.5(8) . .
C4A C3A H3A 120.3 . .
C2A C3A H3A 120.3 . .
C3A C4A C5A 120.4(8) . .
C3A C4A H4A 119.8 . .
C5A C4A H4A 119.8 . .
C4A C5A C6A 121.4(9) . .
C4A C5A H5A 119.3 . .
C6A C5A H5A 119.3 . .
C5A C6A C1A 118.3(9) . .
C5A C6A H6A 120.8 . .
C1A C6A H6A 120.8 . .
C2B C1B C6B 121.0(7) . .
C2B C1B P1 120.2(6) . .
C6B C1B P1 118.8(6) . .
C3B C2B C1B 121.0(8) . .
C3B C2B H2B 119.5 . .
C1B C2B H2B 119.5 . .
C2B C3B C4B 119.2(9) . .
C2B C3B H3B 120.4 . .
C4B C3B H3B 120.4 . .
C5B C4B C3B 120.9(8) . .
C5B C4B H4B 119.5 . .
C3B C4B H4B 119.5 . .
C4B C5B C6B 119.8(9) . .
C4B C5B H5B 120.1 . .
C6B C5B H5B 120.1 . .
C1B C6B C5B 118.0(8) . .
C1B C6B H6B 121.0 . .
C5B C6B H6B 121.0 . .
C2C C1C C6C 116.7(8) . .
C2C C1C P2 126.9(7) . .
C6C C1C P2 116.2(6) . .
C1C C2C C3C 124.5(8) . .
C1C C2C H2C 117.7 . .
C3C C2C H2C 117.7 . .
C2C C3C C4C 118.3(8) . .
C2C C3C H3C 120.8 . .
C4C C3C H3C 120.8 . .
C3C C4C C5C 118.6(8) . .
C3C C4C H4C 120.7 . .
C5C C4C H4C 120.7 . .
C6C C5C C4C 120.7(8) . .
C6C C5C H5C 119.7 . .
C4C C5C H5C 119.7 . .
C5C C6C C1C 120.8(8) . .
C5C C6C H6C 119.6 . .
C1C C6C H6C 119.6 . .
C2D C1D C6D 119.6(7) . .
C2D C1D P2 122.0(6) . .
C6D C1D P2 118.3(7) . .
C1D C2D C3D 119.8(8) . .
C1D C2D H2D 120.1 . .
C3D C2D H2D 120.1 . .
C4D C3D C2D 121.1(8) . .
C4D C3D H3D 119.4 . .
C2D C3D H3D 119.4 . .
C3D C4D C5D 120.2(8) . .
C3D C4D H4D 119.9 . .
C5D C4D H4D 119.9 . .
C6D C5D C4D 118.9(9) . .
C6D C5D H5D 120.6 . .
C4D C5D H5D 120.6 . .
C5D C6D C1D 120.1(9) . .
C5D C6D H6D 120.0 . .
C1D C6D H6D 120.0 . .
O4 N1 O2 119.7(8) . .
O4 N1 O3 118.5(9) . .
O2 N1 O3 121.7(8) . .
Cl2 C16 Cl1 109.6(7) . .
Cl2 C16 H16A 109.7 . .
Cl1 C16 H16A 109.7 . .
Cl2 C16 H16B 109.7 . .
Cl1 C16 H16B 109.7 . .
H16A C16 H16B 108.2 . .
Cl3 C17 Cl4 113.6(11) . .
Cl3 C17 H17A 108.8 . .
Cl4 C17 H17A 108.8 . .
Cl3 C17 H17B 108.8 . .
Cl4 C17 H17B 108.8 . .
H17A C17 H17B 107.7 . .
Cl5 C18 Cl6 107.0(16) . .
Cl6 C18 Cl5 103.2(19) . 2_755
Cl5 C18 H18A 110.3 . .
Cl6 C18 H18A 110.3 . .
Cl5 C18 H18A 72.1 2_755 .
Cl5 C18 H18B 110.3 . .
Cl6 C18 H18B 110.3 . .
Cl5 C18 H18B 143.2 2_755 .
H18A C18 H18B 108.6 . .
Cl5 Cl5 C18 86(2) 2_755 .
Cl5 Cl5 C18 50.9(13) 2_755 2_755
C18 Cl5 C18 111.2(18) . 2_755
C18 Cl6 Cl6 100.5(13) . 2_755

loop_
_geom_bond_atom_site_label_1
_geom_bond_atom_site_label_2
_geom_bond_distance
_geom_bond_site_symmetry_2
Au1 P2 2.332(2) .
Au1 P1 2.336(2) 2_756
Au1 Au1 2.8626(8) 2_756
P1 C1B 1.801(7) .
P1 C1A 1.812(9) .
P1 C1 1.813(8) .
P1 Au1 2.336(2) 2_756
P2 C1C 1.810(8) .
P2 C11 1.820(9) .
P2 C1D 1.844(8) .
O1 C12 1.368(9) .
O1 C13 1.391(9) .
C1 C13 1.395(12) .
C1 C2 1.408(11) .
C2 C3 1.373(11) .
C2 H2 0.9500 .
C3 C4 1.349(12) .
C3 H3 0.9500 .
C4 C5 1.436(12) .
C4 H4 0.9500 .
C5 C13 1.394(10) .
C5 C6 1.531(11) .
C6 C7 1.522(11) .
C6 C15 1.554(10) .
C6 C14 1.554(12) .
C7 C8 1.382(13) .
C7 C12 1.427(11) .
C8 C9 1.363(13) .
C8 H8 0.9500 .
C9 C10 1.414(13) .
C9 H9 0.9500 .
C10 C11 1.396(13) .
C10 H10 0.9500 .
C11 C12 1.383(11) .
C14 H14A 0.9800 .
C14 H14B 0.9800 .
C14 H14C 0.9800 .
C15 H15A 0.9800 .
C15 H15B 0.9800 .
C15 H15C 0.9800 .
C1A C2A 1.388(12) .
C1A C6A 1.412(12) .
C2A C3A 1.420(12) .
C2A H2A 0.9500 .
C3A C4A 1.384(13) .
C3A H3A 0.9500 .
C4A C5A 1.385(15) .
C4A H4A 0.9500 .
C5A C6A 1.388(14) .
C5A H5A 0.9500 .
C6A H6A 0.9500 .
C1B C2B 1.400(11) .
C1B C6B 1.403(12) .
C2B C3B 1.378(12) .
C2B H2B 0.9500 .
C3B C4B 1.417(14) .
C3B H3B 0.9500 .
C4B C5B 1.386(13) .
C4B H4B 0.9500 .
C5B C6B 1.437(12) .
C5B H5B 0.9500 .
C6B H6B 0.9500 .
C1C C2C 1.367(11) .
C1C C6C 1.418(12) .
C2C C3C 1.369(13) .
C2C H2C 0.9500 .
C3C C4C 1.389(13) .
C3C H3C 0.9500 .
C4C C5C 1.428(14) .
C4C H4C 0.9500 .
C5C C6C 1.347(13) .
C5C H5C 0.9500 .
C6C H6C 0.9500 .
C1D C2D 1.361(12) .
C1D C6D 1.438(13) .
C2D C3D 1.394(12) .
C2D H2D 0.9500 .
C3D C4D 1.364(13) .
C3D H3D 0.9500 .
C4D C5D 1.416(14) .
C4D H4D 0.9500 .
C5D C6D 1.370(13) .
C5D H5D 0.9500 .
C6D H6D 0.9500 .
N1 O4 1.241(10) .
N1 O2 1.245(11) .
N1 O3 1.257(10) .
C16 Cl2 1.723(14) .
C16 Cl1 1.734(13) .
C16 H16A 0.9900 .
C16 H16B 0.9900 .
C17 Cl3 1.50(2) .
C17 Cl4 1.863(14) .
C17 H17A 0.9900 .
C17 H17B 0.9900 .
C18 Cl5 1.56(2) .
C18 Cl6 1.66(2) .
C18 Cl5 2.00(4) 2_755
C18 H18A 0.9900 .
C18 H18B 0.9900 .
Cl5 Cl5 1.37(2) 2_755
Cl5 C18 2.00(4) 2_755
Cl6 Cl6 2.32(4) 2_755

loop_
_geom_torsion_atom_site_label_1
_geom_torsion_atom_site_label_2
_geom_torsion_atom_site_label_3
_geom_torsion_atom_site_label_4
_geom_torsion
_geom_torsion_site_symmetry_1
_geom_torsion_site_symmetry_4
P1 Au1 P2 C1C 109.6(4) 2_756 .
Au1 Au1 P2 C1C -108.1(3) 2_756 .
P1 Au1 P2 C11 -119.2(4) 2_756 .
Au1 Au1 P2 C11 23.1(3) 2_756 .
P1 Au1 P2 C1D -3.6(4) 2_756 .
Au1 Au1 P2 C1D 138.7(3) 2_756 .
C1B P1 C1 C13 -179.5(6) . .
C1A P1 C1 C13 -68.9(7) . .
Au1 P1 C1 C13 59.7(6) 2_756 .
C1B P1 C1 C2 9.6(8) . .
C1A P1 C1 C2 120.1(7) . .
Au1 P1 C1 C2 -111.2(6) 2_756 .
C13 C1 C2 C3 0.9(11) . .
P1 C1 C2 C3 172.0(7) . .
C1 C2 C3 C4 -0.7(13) . .
C2 C3 C4 C5 -0.2(14) . .
C3 C4 C5 C13 0.8(13) . .
C3 C4 C5 C6 178.7(8) . .
C13 C5 C6 C7 -31.3(10) . .
C4 C5 C6 C7 150.9(8) . .
C13 C5 C6 C15 -155.7(7) . .
C4 C5 C6 C15 26.5(11) . .
C13 C5 C6 C14 84.3(8) . .
C4 C5 C6 C14 -93.5(9) . .
C5 C6 C7 C8 -148.9(8) . .
C15 C6 C7 C8 -24.3(11) . .
C14 C6 C7 C8 95.6(10) . .
C5 C6 C7 C12 37.9(9) . .
C15 C6 C7 C12 162.5(7) . .
C14 C6 C7 C12 -77.6(9) . .
C12 C7 C8 C9 4.4(14) . .
C6 C7 C8 C9 -168.9(9) . .
C7 C8 C9 C10 1.6(16) . .
C8 C9 C10 C11 -3.1(15) . .
C9 C10 C11 C12 -1.6(14) . .
C9 C10 C11 P2 171.5(7) . .
C1C P2 C11 C12 61.2(8) . .
C1D P2 C11 C12 169.2(7) . .
Au1 P2 C11 C12 -75.4(8) . .
C1C P2 C11 C10 -111.6(8) . .
C1D P2 C11 C10 -3.6(8) . .
Au1 P2 C11 C10 111.8(7) . .
C13 O1 C12 C11 160.5(7) . .
C13 O1 C12 C7 -21.4(10) . .
C10 C11 C12 O1 -173.9(8) . .
P2 C11 C12 O1 13.2(11) . .
C10 C11 C12 C7 8.0(13) . .
P2 C11 C12 C7 -164.9(6) . .
C8 C7 C12 O1 172.6(8) . .
C6 C7 C12 O1 -13.8(11) . .
C8 C7 C12 C11 -9.4(12) . .
C6 C7 C12 C11 164.3(8) . .
C12 O1 C13 C5 28.6(10) . .
C12 O1 C13 C1 -152.5(7) . .
C4 C5 C13 O1 178.3(7) . .
C6 C5 C13 O1 0.3(11) . .
C4 C5 C13 C1 -0.6(12) . .
C6 C5 C13 C1 -178.5(7) . .
C2 C1 C13 O1 -179.1(7) . .
P1 C1 C13 O1 9.6(9) . .
C2 C1 C13 C5 -0.2(11) . .
P1 C1 C13 C5 -171.5(6) . .
C1B P1 C1A C2A 104.5(7) . .
C1 P1 C1A C2A -7.9(8) . .
Au1 P1 C1A C2A -126.5(6) 2_756 .
C1B P1 C1A C6A -70.7(7) . .
C1 P1 C1A C6A 176.9(6) . .
Au1 P1 C1A C6A 58.3(7) 2_756 .
C6A C1A C2A C3A -0.1(13) . .
P1 C1A C2A C3A -175.1(7) . .
C1A C2A C3A C4A 0.5(13) . .
C2A C3A C4A C5A -0.9(13) . .
C3A C4A C5A C6A 1.0(14) . .
C4A C5A C6A C1A -0.6(13) . .
C2A C1A C6A C5A 0.1(13) . .
P1 C1A C6A C5A 175.3(7) . .
C1A P1 C1B C2B -38.7(7) . .
C1 P1 C1B C2B 74.9(7) . .
Au1 P1 C1B C2B -171.3(5) 2_756 .
C1A P1 C1B C6B 143.6(6) . .
C1 P1 C1B C6B -102.8(6) . .
Au1 P1 C1B C6B 11.0(7) 2_756 .
C6B C1B C2B C3B -1.4(11) . .
P1 C1B C2B C3B -179.1(6) . .
C1B C2B C3B C4B 0.8(12) . .
C2B C3B C4B C5B -1.9(13) . .
C3B C4B C5B C6B 3.6(13) . .
C2B C1B C6B C5B 3.0(11) . .
P1 C1B C6B C5B -179.3(6) . .
C4B C5B C6B C1B -4.1(12) . .
C11 P2 C1C C2C 2.9(9) . .
C1D P2 C1C C2C -105.6(8) . .
Au1 P2 C1C C2C 140.9(7) . .
C11 P2 C1C C6C 177.3(7) . .
C1D P2 C1C C6C 68.7(7) . .
Au1 P2 C1C C6C -44.7(7) . .
C6C C1C C2C C3C 1.7(13) . .
P2 C1C C2C C3C 176.0(7) . .
C1C C2C C3C C4C -4.2(14) . .
C2C C3C C4C C5C 1.5(14) . .
C3C C4C C5C C6C 3.7(15) . .
C4C C5C C6C C1C -6.4(15) . .
C2C C1C C6C C5C 3.7(13) . .
P2 C1C C6C C5C -171.2(7) . .
C1C P2 C1D C2D 22.3(8) . .
C11 P2 C1D C2D -87.1(8) . .
Au1 P2 C1D C2D 145.9(7) . .
C1C P2 C1D C6D -162.4(7) . .
C11 P2 C1D C6D 88.2(7) . .
Au1 P2 C1D C6D -38.8(7) . .
C6D C1D C2D C3D 3.8(13) . .
P2 C1D C2D C3D 179.1(7) . .
C1D C2D C3D C4D -4.4(14) . .
C2D C3D C4D C5D 4.7(15) . .
C3D C4D C5D C6D -4.6(14) . .
C4D C5D C6D C1D 4.1(14) . .
C2D C1D C6D C5D -3.8(13) . .
P2 C1D C6D C5D -179.3(7) . .
Cl6 C18 Cl5 Cl5 91(2) . 2_755
Cl6 C18 Cl5 C18 46.1(19) . 2_755
Cl5 C18 Cl5 C18 -45.2(9) 2_755 2_755
Cl5 C18 Cl6 Cl6 -35(3) . 2_755
Cl5 C18 Cl6 Cl6 9.9(19) 2_755 2_755
